data_4066564
loop_
_publ_author_name
'Figueroa, Joshua S.'
'Piro, Nicholas A.'
'Mindiola, Daniel J.'
'Fickes, Michael G.'
'Cummins, Christopher C.'

_publ_section_title
;
 Niobaziridine Hydrides&#x2020;
;
_journal_issue 21
_journal_name_full Organometallics
_journal_page_first 5215
_journal_paper_doi 10.1021/om100522p
_journal_volume 29
_journal_year 2010
_chemical_formula_sum 'C37 H58 N3 Nb O'
_chemical_formula_weight 653.77
_chemical_name_common '[Nb(H)(Me2C=NAr)(N[iPr]Ar)2]2'
_chemical_name_systematic
; 
 ? 
;
_space_group_IT_number 14
_symmetry_cell_setting monoclinic
_symmetry_space_group_name_Hall '-P 2yn'
_symmetry_space_group_name_H-M 'P 1 21/n 1'
_atom_sites_solution_hydrogens geom
_atom_sites_solution_primary direct
_atom_sites_solution_secondary difmap
_audit_creation_method SHELXL-97
_cell_angle_alpha 90.00
_cell_angle_beta 93.925(2)
_cell_angle_gamma 90.00
_cell_formula_units_Z 4
_cell_length_a 10.9912(12)
_cell_length_b 13.9121(15)
_cell_length_c 24.020(3)
_cell_measurement_reflns_used 2512
_cell_measurement_temperature 153(2)
_cell_measurement_theta_max 26.51
_cell_measurement_theta_min 2.24
_cell_volume 3664.3(7)
_computing_cell_refinement 'Bruker SMART'
_computing_data_collection 'Bruker SMART'
_computing_data_reduction 'Bruker SAINT'
_computing_molecular_graphics 'Bruker SHELXTL'
_computing_publication_material 'Bruker SHELXTL'
_computing_structure_refinement 'SHELXL-97 (Sheldrick, 1997)'
_computing_structure_solution 'SHELXS-97 (Sheldrick, 1990)'
_diffrn_ambient_temperature 153(2)
_diffrn_measured_fraction_theta_full 0.967
_diffrn_measured_fraction_theta_max 0.967
_diffrn_measurement_device_type 'CCD area detector'
_diffrn_measurement_method 'phi and omega scans'
_diffrn_radiation_monochromator graphite
_diffrn_radiation_source 'fine-focus sealed tube'
_diffrn_radiation_type MoK\a
_diffrn_radiation_wavelength 0.71073
_diffrn_reflns_av_R_equivalents 0.0535
_diffrn_reflns_av_sigmaI/netI 0.0751
_diffrn_reflns_limit_h_max 11
_diffrn_reflns_limit_h_min -11
_diffrn_reflns_limit_k_max 9
_diffrn_reflns_limit_k_min -14
_diffrn_reflns_limit_l_max 25
_diffrn_reflns_limit_l_min -10
_diffrn_reflns_number 6649
_diffrn_reflns_theta_full 22.50
_diffrn_reflns_theta_max 22.50
_diffrn_reflns_theta_min 1.69
_exptl_absorpt_coefficient_mu 0.358
_exptl_absorpt_correction_T_max 0.9318
_exptl_absorpt_correction_T_min 0.9318
_exptl_absorpt_correction_type multi-scan
_exptl_absorpt_process_details SADABS
_exptl_crystal_colour Red-Orange
_exptl_crystal_density_diffrn 1.185
_exptl_crystal_density_method 'not measured'
_exptl_crystal_description Block
_exptl_crystal_F_000 1400
_exptl_crystal_size_max 0.20
_exptl_crystal_size_mid 0.20
_exptl_crystal_size_min 0.20
_refine_diff_density_max 0.768
_refine_diff_density_min -0.573
_refine_diff_density_rms 0.082
_refine_ls_extinction_method none
_refine_ls_goodness_of_fit_ref 1.001
_refine_ls_hydrogen_treatment mixed
_refine_ls_matrix_type full
_refine_ls_number_parameters 383
_refine_ls_number_reflns 4626
_refine_ls_number_restraints 0
_refine_ls_restrained_S_all 1.001
_refine_ls_R_factor_all 0.0679
_refine_ls_R_factor_gt 0.0485
_refine_ls_shift/su_max 0.408
_refine_ls_shift/su_mean 0.001
_refine_ls_structure_factor_coef Fsqd
_refine_ls_weighting_details 'calc w=1/[\s^2^(Fo^2^)+(0.0725P)^2^+0.0000P] where P=(Fo^2^+2Fc^2^)/3'
_refine_ls_weighting_scheme calc
_refine_ls_wR_factor_gt 0.1231
_refine_ls_wR_factor_ref 0.1292
_reflns_number_gt 3442
_reflns_number_total 4626
_reflns_threshold_expression >2sigma(I)
_cod_data_source_file om100522p_si_002.cif
_cod_data_source_block 04058t
_cod_depositor_comments
;
The following automatic conversions were performed:

'_symmetry_cell_setting' value 'Monoclinic' changed to 'monoclinic'
according to /home/saulius/struct/CIF-dictionaries/cif_core.dic
dictionary named 'cif_core.dic' version 2.4.1 from 2010-06-29.

Automatic conversion script
Id: cif_fix_values 1715 2011-07-08 13:25:40Z adriana 
;
_cod_original_cell_volume 3664.2(7)
_cod_original_sg_symbol_H-M P2(1)/n
_cod_database_code 4066564

loop_
_symmetry_equiv_pos_as_xyz
'x, y, z'
'-x+1/2, y+1/2, -z+1/2'
'-x, -y, -z'
'x-1/2, -y-1/2, z-1/2'

loop_
_atom_site_label
_atom_site_type_symbol
_atom_site_fract_x
_atom_site_fract_y
_atom_site_fract_z
_atom_site_U_iso_or_equiv
_atom_site_adp_type
_atom_site_occupancy
_atom_site_symmetry_multiplicity
_atom_site_calc_flag
_atom_site_refinement_flags
Nb1 Nb 0.58094(4) -0.41441(3) 0.532598(18) 0.02409(18) Uani 1 1 d .
N1 N 0.6974(3) -0.3352(3) 0.49556(16) 0.0257(10) Uani 1 1 d .
O1 O 0.2401(4) -0.3649(3) 0.81975(17) 0.0543(11) Uani 1 1 d .
N2 N 0.4626(3) -0.3223(3) 0.56293(16) 0.0272(10) Uani 1 1 d .
N3 N 0.7023(3) -0.4628(3) 0.59263(17) 0.0302(10) Uani 1 1 d .
C11 C 0.7927(4) -0.2695(4) 0.5028(2) 0.0274(12) Uani 1 1 d .
C12 C 0.8320(4) -0.2389(4) 0.5565(2) 0.0306(12) Uani 1 1 d .
H12A H 0.7938 -0.2630 0.5869 0.037 Uiso 1 1 calc R
C13 C 0.9253(4) -0.1741(4) 0.5654(2) 0.0349(13) Uani 1 1 d .
C14 C 0.9811(4) -0.1385(4) 0.5196(2) 0.0369(14) Uani 1 1 d .
H14A H 1.0444 -0.0945 0.5253 0.044 Uiso 1 1 calc R
C15 C 0.9451(4) -0.1665(4) 0.4655(2) 0.0345(13) Uani 1 1 d .
C16 C 0.8497(4) -0.2321(4) 0.4573(2) 0.0327(13) Uani 1 1 d .
H16A H 0.8238 -0.2511 0.4213 0.039 Uiso 1 1 calc R
C17 C 0.6363(4) -0.3737(4) 0.4473(2) 0.0281(12) Uani 1 1 d .
C18 C 0.5545(5) -0.3040(4) 0.4131(2) 0.0374(14) Uani 1 1 d .
H18A H 0.5881 -0.2926 0.3778 0.056 Uiso 1 1 calc R
H18B H 0.5496 -0.2443 0.4329 0.056 Uiso 1 1 calc R
H18C H 0.4744 -0.3311 0.4069 0.056 Uiso 1 1 calc R
C19 C 0.7095(5) -0.4385(4) 0.4111(2) 0.0358(14) Uani 1 1 d .
H19A H 0.7227 -0.4063 0.3767 0.054 Uiso 1 1 calc R
H19B H 0.6654 -0.4971 0.4034 0.054 Uiso 1 1 calc R
H19C H 0.7867 -0.4530 0.4304 0.054 Uiso 1 1 calc R
C21 C 0.5215(4) -0.2383(4) 0.5881(2) 0.0280(12) Uani 1 1 d .
C22 C 0.5420(4) -0.2309(4) 0.6463(2) 0.0331(13) Uani 1 1 d .
H22A H 0.5192 -0.2812 0.6689 0.040 Uiso 1 1 calc R
C23 C 0.5961(5) -0.1491(4) 0.6707(2) 0.0398(14) Uani 1 1 d .
C24 C 0.6332(5) -0.0758(4) 0.6357(2) 0.0412(14) Uani 1 1 d .
H24A H 0.6707 -0.0215 0.6517 0.049 Uiso 1 1 calc R
C25 C 0.6162(4) -0.0811(4) 0.5786(2) 0.0352(13) Uani 1 1 d .
C26 C 0.5588(4) -0.1625(4) 0.5552(2) 0.0313(13) Uani 1 1 d .
H26A H 0.5449 -0.1663 0.5166 0.038 Uiso 1 1 calc R
C27 C 0.3266(4) -0.3153(4) 0.5570(2) 0.0336(13) Uani 1 1 d .
H27A H 0.2962 -0.3757 0.5403 0.040 Uiso 1 1 calc R
C28 C 0.2717(5) -0.3055(4) 0.6129(2) 0.0444(15) Uani 1 1 d .
H28A H 0.2995 -0.3574 0.6369 0.067 Uiso 1 1 calc R
H28B H 0.1844 -0.3074 0.6076 0.067 Uiso 1 1 calc R
H28C H 0.2965 -0.2454 0.6298 0.067 Uiso 1 1 calc R
C29 C 0.2833(5) -0.2352(4) 0.5178(2) 0.0459(15) Uani 1 1 d .
H29A H 0.3186 -0.2432 0.4826 0.069 Uiso 1 1 calc R
H29B H 0.3079 -0.1743 0.5337 0.069 Uiso 1 1 calc R
H29C H 0.1960 -0.2373 0.5122 0.069 Uiso 1 1 calc R
C31 C 0.6845(4) -0.4501(4) 0.6505(2) 0.0294(12) Uani 1 1 d .
C32 C 0.5814(5) -0.4877(4) 0.6723(2) 0.0336(13) Uani 1 1 d .
H32A H 0.5287 -0.5251 0.6494 0.040 Uiso 1 1 calc R
C33 C 0.5536(5) -0.4717(4) 0.7272(2) 0.0394(14) Uani 1 1 d .
C34 C 0.6352(5) -0.4197(4) 0.7615(2) 0.0432(15) Uani 1 1 d .
H34A H 0.6194 -0.4102 0.7987 0.052 Uiso 1 1 calc R
C35 C 0.7400(5) -0.3813(4) 0.7416(2) 0.0433(15) Uani 1 1 d .
C36 C 0.7647(5) -0.3976(4) 0.6861(2) 0.0400(14) Uani 1 1 d .
H36A H 0.8359 -0.3730 0.6728 0.048 Uiso 1 1 calc R
C37 C 0.8095(4) -0.5209(4) 0.5785(2) 0.0429(15) Uani 1 1 d .
H37A H 0.7980 -0.5333 0.5384 0.051 Uiso 1 1 calc R
C38 C 0.8107(6) -0.6192(4) 0.6063(3) 0.0575(18) Uani 1 1 d .
H38A H 0.7323 -0.6490 0.5995 0.086 Uiso 1 1 calc R
H38B H 0.8286 -0.6120 0.6457 0.086 Uiso 1 1 calc R
H38C H 0.8719 -0.6587 0.5910 0.086 Uiso 1 1 calc R
C39 C 0.9316(5) -0.4733(5) 0.5873(4) 0.082(3) Uani 1 1 d .
H39A H 0.9294 -0.4121 0.5688 0.123 Uiso 1 1 calc R
H39B H 0.9925 -0.5131 0.5721 0.123 Uiso 1 1 calc R
H39C H 0.9511 -0.4642 0.6265 0.123 Uiso 1 1 calc R
C41 C 0.3082(7) -0.2327(5) 0.7683(3) 0.084(2) Uani 1 1 d .
H41A H 0.2863 -0.1908 0.7374 0.125 Uiso 1 1 calc R
H41B H 0.3811 -0.2672 0.7611 0.125 Uiso 1 1 calc R
H41C H 0.3222 -0.1953 0.8017 0.125 Uiso 1 1 calc R
C42 C 0.2061(7) -0.3030(6) 0.7755(3) 0.073(2) Uani 1 1 d .
H42A H 0.1324 -0.2687 0.7833 0.088 Uiso 1 1 calc R
H42B H 0.1898 -0.3398 0.7415 0.088 Uiso 1 1 calc R
C43 C 0.1518(6) -0.4360(5) 0.8292(3) 0.064(2) Uani 1 1 d .
H43A H 0.1359 -0.4744 0.7957 0.076 Uiso 1 1 calc R
H43B H 0.0761 -0.4057 0.8381 0.076 Uiso 1 1 calc R
C44 C 0.1977(6) -0.4980(6) 0.8758(3) 0.077(2) Uani 1 1 d .
H44A H 0.1377 -0.5460 0.8826 0.115 Uiso 1 1 calc R
H44B H 0.2134 -0.4596 0.9087 0.115 Uiso 1 1 calc R
H44C H 0.2717 -0.5288 0.8664 0.115 Uiso 1 1 calc R
C131 C 0.9650(5) -0.1438(4) 0.6246(2) 0.0471(16) Uani 1 1 d .
H13A H 0.9157 -0.1761 0.6503 0.071 Uiso 1 1 calc R
H13B H 0.9552 -0.0755 0.6282 0.071 Uiso 1 1 calc R
H13C H 1.0490 -0.1605 0.6327 0.071 Uiso 1 1 calc R
C151 C 1.0081(5) -0.1289(4) 0.4166(2) 0.0460(16) Uani 1 1 d .
H15A H 1.0710 -0.0847 0.4294 0.069 Uiso 1 1 calc R
H15B H 0.9500 -0.0964 0.3915 0.069 Uiso 1 1 calc R
H15C H 1.0436 -0.1815 0.3975 0.069 Uiso 1 1 calc R
C231 C 0.6136(6) -0.1390(5) 0.7331(2) 0.0545(17) Uani 1 1 d .
H23A H 0.5833 -0.1954 0.7505 0.082 Uiso 1 1 calc R
H23B H 0.5699 -0.0836 0.7448 0.082 Uiso 1 1 calc R
H23C H 0.6988 -0.1316 0.7438 0.082 Uiso 1 1 calc R
C251 C 0.6621(5) -0.0032(4) 0.5422(3) 0.0513(16) Uani 1 1 d .
H25A H 0.6992 0.0466 0.5651 0.077 Uiso 1 1 calc R
H25B H 0.5952 0.0230 0.5192 0.077 Uiso 1 1 calc R
H25C H 0.7213 -0.0296 0.5188 0.077 Uiso 1 1 calc R
C331 C 0.4397(5) -0.5132(5) 0.7490(2) 0.0558(18) Uani 1 1 d .
H33A H 0.4355 -0.4957 0.7875 0.084 Uiso 1 1 calc R
H33B H 0.4413 -0.5819 0.7457 0.084 Uiso 1 1 calc R
H33C H 0.3696 -0.4883 0.7277 0.084 Uiso 1 1 calc R
C351 C 0.8298(6) -0.3239(5) 0.7792(3) 0.0653(19) Uani 1 1 d .
H35A H 0.8003 -0.3194 0.8159 0.098 Uiso 1 1 calc R
H35B H 0.8382 -0.2605 0.7641 0.098 Uiso 1 1 calc R
H35C H 0.9076 -0.3555 0.7815 0.098 Uiso 1 1 calc R
H1 H 0.574(3) -0.537(3) 0.5055(14) 0.000(9) Uiso 1 1 d .

loop_
_atom_site_aniso_label
_atom_site_aniso_U_11
_atom_site_aniso_U_22
_atom_site_aniso_U_33
_atom_site_aniso_U_23
_atom_site_aniso_U_13
_atom_site_aniso_U_12
Nb1 0.0235(3) 0.0232(3) 0.0259(3) -0.0001(2) 0.00355(18) -0.0027(2)
N1 0.025(2) 0.026(2) 0.025(2) 0.000(2) 0.0016(18) -0.006(2)
O1 0.055(3) 0.057(3) 0.053(3) 0.006(2) 0.012(2) -0.002(2)
N2 0.027(2) 0.026(2) 0.028(2) -0.003(2) 0.0010(18) 0.0000(19)
N3 0.034(2) 0.024(2) 0.033(3) 0.002(2) 0.008(2) -0.002(2)
C11 0.017(2) 0.023(3) 0.043(3) -0.002(3) 0.003(2) -0.003(2)
C12 0.031(3) 0.028(3) 0.032(3) -0.002(3) 0.001(2) 0.003(3)
C13 0.023(3) 0.032(3) 0.050(4) -0.006(3) -0.002(3) -0.007(3)
C14 0.022(3) 0.024(3) 0.065(4) -0.004(3) 0.001(3) -0.005(2)
C15 0.025(3) 0.029(3) 0.050(4) 0.003(3) 0.006(3) 0.001(2)
C16 0.032(3) 0.032(3) 0.034(3) -0.001(3) 0.004(2) -0.003(3)
C17 0.026(3) 0.027(3) 0.031(3) -0.002(3) 0.005(2) -0.005(2)
C18 0.047(3) 0.028(3) 0.038(3) -0.004(3) 0.010(3) -0.003(3)
C19 0.039(3) 0.036(3) 0.033(3) 0.002(3) 0.010(3) -0.003(3)
C21 0.022(3) 0.032(3) 0.030(3) -0.007(3) 0.000(2) 0.007(2)
C22 0.033(3) 0.035(3) 0.031(3) -0.002(3) -0.001(2) 0.004(3)
C23 0.039(3) 0.045(4) 0.035(3) -0.009(3) -0.004(3) 0.003(3)
C24 0.042(3) 0.033(4) 0.047(4) -0.009(3) -0.005(3) 0.003(3)
C25 0.033(3) 0.025(3) 0.048(4) -0.002(3) 0.001(3) 0.000(3)
C26 0.034(3) 0.025(3) 0.035(3) 0.001(3) 0.002(2) 0.000(2)
C27 0.026(3) 0.028(3) 0.048(3) -0.005(3) 0.003(2) 0.001(2)
C28 0.036(3) 0.042(4) 0.058(4) -0.012(3) 0.018(3) -0.008(3)
C29 0.035(3) 0.046(4) 0.056(4) -0.005(3) -0.004(3) 0.009(3)
C31 0.031(3) 0.026(3) 0.030(3) 0.003(2) -0.002(2) 0.007(2)
C32 0.037(3) 0.034(3) 0.029(3) 0.005(3) -0.004(2) 0.002(3)
C33 0.037(3) 0.046(4) 0.035(3) 0.004(3) -0.002(3) 0.008(3)
C34 0.056(4) 0.046(4) 0.027(3) 0.000(3) -0.002(3) 0.012(3)
C35 0.052(4) 0.039(4) 0.036(4) -0.001(3) -0.017(3) 0.012(3)
C36 0.038(3) 0.038(4) 0.043(4) 0.004(3) -0.006(3) 0.002(3)
C37 0.031(3) 0.055(4) 0.043(4) 0.004(3) 0.003(3) 0.018(3)
C38 0.060(4) 0.037(4) 0.075(5) -0.006(4) 0.002(4) 0.010(3)
C39 0.049(4) 0.054(5) 0.147(8) 0.014(5) 0.025(4) 0.013(4)
C41 0.117(6) 0.074(6) 0.064(5) 0.003(4) 0.040(5) -0.004(5)
C42 0.087(5) 0.077(6) 0.057(5) 0.001(4) 0.016(4) 0.004(5)
C43 0.049(4) 0.063(5) 0.079(5) -0.005(4) 0.004(4) -0.005(4)
C44 0.056(4) 0.079(6) 0.094(6) 0.026(5) 0.003(4) -0.005(4)
C131 0.047(3) 0.037(4) 0.056(4) -0.011(3) -0.005(3) -0.011(3)
C151 0.037(3) 0.039(4) 0.064(4) 0.013(3) 0.017(3) -0.003(3)
C231 0.073(4) 0.047(4) 0.041(4) -0.010(3) -0.009(3) 0.003(4)
C251 0.049(4) 0.034(4) 0.070(4) 0.006(3) 0.000(3) -0.009(3)
C331 0.058(4) 0.069(5) 0.041(4) 0.007(3) 0.013(3) 0.000(4)
C351 0.077(5) 0.054(5) 0.059(4) -0.011(4) -0.030(4) 0.001(4)

loop_
_atom_type_symbol
_atom_type_description
_atom_type_scat_dispersion_real
_atom_type_scat_dispersion_imag
_atom_type_scat_source
C C 0.0033 0.0016 'International Tables Vol C Tables 4.2.6.8 and 6.1.1.4'
H H 0.0000 0.0000 'International Tables Vol C Tables 4.2.6.8 and 6.1.1.4'
N N 0.0061 0.0033 'International Tables Vol C Tables 4.2.6.8 and 6.1.1.4'
Nb Nb -2.0727 0.6215 'International Tables Vol C Tables 4.2.6.8 and 6.1.1.4'
O O 0.0106 0.0060 'International Tables Vol C Tables 4.2.6.8 and 6.1.1.4'

loop_
_geom_angle_atom_site_label_1
_geom_angle_atom_site_label_2
_geom_angle_atom_site_label_3
_geom_angle
_geom_angle_site_symmetry_3
N1 Nb1 N2 105.55(16) .
N1 Nb1 N3 95.30(16) .
N2 Nb1 N3 111.66(16) .
N1 Nb1 C17 38.28(16) .
N2 Nb1 C17 113.20(17) .
N3 Nb1 C17 122.00(16) .
N1 Nb1 Nb1 122.71(12) 3_646
N2 Nb1 Nb1 107.00(11) 3_646
N3 Nb1 Nb1 114.07(12) 3_646
C17 Nb1 Nb1 85.41(13) 3_646
C11 N1 C17 131.8(4) .
C11 N1 Nb1 145.7(3) .
C17 N1 Nb1 82.5(3) .
C42 O1 C43 113.6(5) .
C21 N2 C27 113.8(4) .
C21 N2 Nb1 112.7(3) .
C27 N2 Nb1 132.7(3) .
C31 N3 C37 116.9(4) .
C31 N3 Nb1 121.9(3) .
C37 N3 Nb1 121.0(3) .
N1 C11 C16 121.4(5) .
N1 C11 C12 119.9(4) .
C16 C11 C12 118.7(4) .
C13 C12 C11 121.7(5) .
C12 C13 C14 118.5(5) .
C12 C13 C131 119.5(5) .
C14 C13 C131 122.0(5) .
C13 C14 C15 122.0(5) .
C14 C15 C16 118.6(5) .
C14 C15 C151 121.3(5) .
C16 C15 C151 120.1(5) .
C15 C16 C11 120.5(5) .
N1 C17 C19 117.1(4) .
N1 C17 C18 115.7(4) .
C19 C17 C18 112.6(4) .
N1 C17 Nb1 59.2(2) .
C19 C17 Nb1 124.0(4) .
C18 C17 Nb1 117.7(3) .
C26 C21 C22 118.3(5) .
C26 C21 N2 120.9(4) .
C22 C21 N2 120.8(5) .
C23 C22 C21 120.9(5) .
C22 C23 C24 118.4(5) .
C22 C23 C231 121.1(5) .
C24 C23 C231 120.5(5) .
C25 C24 C23 122.3(5) .
C24 C25 C26 118.2(5) .
C24 C25 C251 121.0(5) .
C26 C25 C251 120.8(5) .
C25 C26 C21 121.9(5) .
N2 C27 C29 112.2(4) .
N2 C27 C28 112.1(4) .
C29 C27 C28 110.9(4) .
C32 C31 C36 117.8(5) .
C32 C31 N3 119.4(5) .
C36 C31 N3 122.7(4) .
C31 C32 C33 122.5(5) .
C34 C33 C32 118.2(5) .
C34 C33 C331 121.1(5) .
C32 C33 C331 120.7(5) .
C33 C34 C35 121.2(5) .
C34 C35 C36 119.2(5) .
C34 C35 C351 121.3(5) .
C36 C35 C351 119.5(6) .
C31 C36 C35 121.0(5) .
N3 C37 C39 116.4(5) .
N3 C37 C38 111.9(4) .
C39 C37 C38 110.8(5) .
O1 C42 C41 108.9(6) .
O1 C43 C44 109.1(5) .

loop_
_geom_bond_atom_site_label_1
_geom_bond_atom_site_label_2
_geom_bond_distance
_geom_bond_site_symmetry_2
Nb1 N1 1.949(4) .
Nb1 N2 1.998(4) .
Nb1 N3 2.012(4) .
Nb1 C17 2.249(5) .
Nb1 Nb1 3.3027(9) 3_646
N1 C11 1.392(6) .
N1 C17 1.405(6) .
O1 C42 1.398(8) .
O1 C43 1.415(7) .
N2 C21 1.447(6) .
N2 C27 1.495(6) .
N3 C31 1.428(6) .
N3 C37 1.487(6) .
C11 C16 1.397(7) .
C11 C12 1.398(7) .
C12 C13 1.371(7) .
C13 C14 1.387(7) .
C13 C131 1.517(7) .
C14 C15 1.388(7) .
C15 C16 1.394(7) .
C15 C151 1.498(7) .
C17 C19 1.521(7) .
C17 C18 1.525(7) .
C21 C26 1.396(7) .
C21 C22 1.405(7) .
C22 C23 1.394(7) .
C23 C24 1.399(8) .
C23 C231 1.505(7) .
C24 C25 1.374(7) .
C25 C26 1.395(7) .
C25 C251 1.502(7) .
C27 C29 1.515(7) .
C27 C28 1.517(7) .
C31 C32 1.384(7) .
C31 C36 1.392(7) .
C32 C33 1.392(7) .
C33 C34 1.381(8) .
C33 C331 1.504(7) .
C34 C35 1.384(8) .
C35 C36 1.396(8) .
C35 C351 1.519(8) .
C37 C39 1.498(8) .
C37 C38 1.520(8) .
C41 C42 1.507(9) .
C43 C44 1.475(9) .
